data_2222308
loop_
_publ_author_name
'Cui, Li-Jing'

_publ_section_title
;
 3-(1<i>H</i>-Tetrazol-5-yl)pyridinium
 3-(2<i>H</i>-tetrazol-5-yl)pyridinium dinitrate
;
_journal_coeditor_code HB2945
_journal_issue 7
_journal_name_full 'Acta Crystallographica Section E'
_journal_page_first o1684
_journal_paper_doi 10.1107/S160053680901839X
_journal_volume 65
_journal_year 2009
_chemical_formula_iupac 'C6 H6 N5 +, N O3 -'
_chemical_formula_moiety 'C6 H6 N5 +, N O3 -'
_chemical_formula_sum 'C6 H6 N6 O3'
_chemical_formula_weight 210.17
_chemical_name_systematic
;
3-(1<i>H</i>-Tetrazol-5-yl)pyridinium 3-(2<i>H</i>-tetrazol-5-yl)pyridinium
dinitrate
;
_space_group_IT_number 2
_symmetry_cell_setting triclinic
_symmetry_space_group_name_Hall '-P 1'
_symmetry_space_group_name_H-M 'P -1'
_atom_sites_solution_hydrogens geom
_atom_sites_solution_primary direct
_atom_sites_solution_secondary difmap
_audit_creation_method SHELXL-97
_cell_angle_alpha 110.10(3)
_cell_angle_beta 100.65(3)
_cell_angle_gamma 95.87(3)
_cell_formula_units_Z 4
_cell_length_a 6.9157(14)
_cell_length_b 10.575(2)
_cell_length_c 13.346(3)
_cell_measurement_reflns_used 4035
_cell_measurement_temperature 298(2)
_cell_measurement_theta_max 27.48
_cell_measurement_theta_min 3.05
_cell_volume 886.2(4)
_computing_cell_refinement 'CrystalClear (Rigaku, 2005)'
_computing_data_collection 'CrystalClear (Rigaku, 2005)'
_computing_data_reduction 'CrystalClear (Rigaku, 2005)'
_computing_molecular_graphics 'SHELXTL (Sheldrick, 2008)'
_computing_publication_material 'SHELXTL (Sheldrick, 2008)'
_computing_structure_refinement 'SHELXL97 (Sheldrick, 2008)'
_computing_structure_solution 'SHELXS97 (Sheldrick, 2008)'
_diffrn_ambient_temperature 298(2)
_diffrn_detector_area_resol_mean 13.6612
_diffrn_measured_fraction_theta_full 0.996
_diffrn_measured_fraction_theta_max 0.996
_diffrn_measurement_device_type 'Rigaku Mercury2'
_diffrn_measurement_method 'CCD profile fitting'
_diffrn_radiation_monochromator graphite
_diffrn_radiation_source 'fine-focus sealed tube'
_diffrn_radiation_type MoK\a
_diffrn_radiation_wavelength 0.71073
_diffrn_reflns_av_R_equivalents 0.0451
_diffrn_reflns_av_sigmaI/netI 0.0572
_diffrn_reflns_limit_h_max 8
_diffrn_reflns_limit_h_min -8
_diffrn_reflns_limit_k_max 13
_diffrn_reflns_limit_k_min -13
_diffrn_reflns_limit_l_max 17
_diffrn_reflns_limit_l_min -17
_diffrn_reflns_number 9175
_diffrn_reflns_theta_full 27.48
_diffrn_reflns_theta_max 27.48
_diffrn_reflns_theta_min 3.05
_exptl_absorpt_coefficient_mu 0.130
_exptl_absorpt_correction_T_max 0.981
_exptl_absorpt_correction_T_min 0.956
_exptl_absorpt_correction_type multi-scan
_exptl_absorpt_process_details '(CrystalClear; Rigaku, 2005)'
_exptl_crystal_colour colourless
_exptl_crystal_density_diffrn 1.575
_exptl_crystal_density_method 'not measured'
_exptl_crystal_description block
_exptl_crystal_F_000 432
_exptl_crystal_size_max 0.35
_exptl_crystal_size_mid 0.30
_exptl_crystal_size_min 0.15
_refine_diff_density_max 0.182
_refine_diff_density_min -0.217
_refine_ls_extinction_method none
_refine_ls_goodness_of_fit_ref 1.033
_refine_ls_hydrogen_treatment mixed
_refine_ls_matrix_type full
_refine_ls_number_parameters 279
_refine_ls_number_reflns 4035
_refine_ls_number_restraints 0
_refine_ls_restrained_S_all 1.033
_refine_ls_R_factor_all 0.1095
_refine_ls_R_factor_gt 0.0566
_refine_ls_shift/su_max 0.000
_refine_ls_shift/su_mean 0.000
_refine_ls_structure_factor_coef Fsqd
_refine_ls_weighting_details 'calc w=1/[\s^2^(Fo^2^)+(0.0621P)^2^+0.11P] where P=(Fo^2^+2Fc^2^)/3'
_refine_ls_weighting_scheme calc
_refine_ls_wR_factor_gt 0.1260
_refine_ls_wR_factor_ref 0.1504
_reflns_number_gt 2272
_reflns_number_total 4035
_reflns_threshold_expression I>2\s(I)
_cod_data_source_file hb2945.cif
_cod_data_source_block I
_cod_original_cell_volume 886.2(3)
_cod_database_code 2222308
_cod_database_fobs_code 2222308

loop_
_symmetry_equiv_pos_as_xyz
'x, y, z'
'-x, -y, -z'

loop_
_atom_site_type_symbol
_atom_site_label
_atom_site_fract_x
_atom_site_fract_y
_atom_site_fract_z
_atom_site_U_iso_or_equiv
_atom_site_adp_type
_atom_site_calc_flag
_atom_site_refinement_flags
_atom_site_occupancy
_atom_site_disorder_assembly
_atom_site_disorder_group
O O4 0.6923(3) 0.42367(18) 0.16340(15) 0.0676(5) Uani d . 1 . .
N N12 0.7836(3) 0.3552(2) 0.09506(16) 0.0538(5) Uani d . 1 . .
O O5 0.8211(3) 0.24401(18) 0.09476(15) 0.0736(5) Uani d . 1 . .
N N5 0.6669(3) 0.30395(19) 0.31822(16) 0.0562(5) Uani d . 1 . .
H H5A 0.6691 0.3510 0.2770 0.067 Uiso calc R 1 . .
O O6 0.8282(3) 0.40305(19) 0.02794(15) 0.0719(5) Uani d . 1 . .
N N6 0.3306(3) 1.0327(2) 0.16715(18) 0.0631(6) Uani d . 1 . .
C C3 0.6604(3) 0.1553(2) 0.44515(18) 0.0521(6) Uani d . 1 . .
H H3 0.6577 0.1028 0.4885 0.063 Uiso calc R 1 . .
N N1 0.2697(3) 0.3533(2) 0.53331(16) 0.0581(5) Uani d . 1 . .
C C5 0.5298(3) 0.3174(2) 0.37811(18) 0.0499(6) Uani d . 1 . .
H H5 0.4387 0.3755 0.3745 0.060 Uiso calc R 1 . .
C C12 0.3716(3) 0.9175(2) 0.17583(18) 0.0478(5) Uani d . 1 . .
C C6 0.3778(3) 0.2557(2) 0.51234(17) 0.0466(5) Uani d . 1 . .
N N9 0.2512(3) 0.8800(2) 0.23196(17) 0.0578(5) Uani d . 1 . .
C C4 0.5260(3) 0.2439(2) 0.44512(17) 0.0446(5) Uani d . 1 . .
C C10 0.5230(3) 0.8456(2) 0.13170(17) 0.0438(5) Uani d . 1 . .
N N2 0.1669(3) 0.3194(3) 0.59678(17) 0.0641(6) Uani d . 1 . .
N N4 0.3414(3) 0.1670(2) 0.56134(18) 0.0687(6) Uani d . 1 . .
N N7 0.1816(3) 1.0644(2) 0.2193(2) 0.0723(6) Uani d . 1 . .
C C11 0.5523(3) 0.7245(2) 0.14313(19) 0.0524(6) Uani d . 1 . .
H H11 0.4782 0.6892 0.1821 0.063 Uiso calc R 1 . .
C C1 0.8009(4) 0.2213(3) 0.3189(2) 0.0607(7) Uani d . 1 . .
H H1 0.8951 0.2166 0.2768 0.073 Uiso calc R 1 . .
N N3 0.2040(4) 0.2098(3) 0.61492(19) 0.0750(7) Uani d . 1 . .
C C2 0.7973(4) 0.1445(2) 0.3817(2) 0.0577(6) Uani d . 1 . .
H H2 0.8872 0.0849 0.3818 0.069 Uiso calc R 1 . .
C C9 0.6383(4) 0.8947(3) 0.0739(2) 0.0609(7) Uani d . 1 . .
H H9 0.6247 0.9778 0.0664 0.073 Uiso calc R 1 . .
N N10 0.6860(3) 0.6578(2) 0.09869(18) 0.0673(6) Uani d . 1 . .
H H10A 0.7034 0.5828 0.1079 0.081 Uiso calc R 1 . .
N N8 0.1327(3) 0.9736(2) 0.25866(19) 0.0722(6) Uani d . 1 . .
C C7 0.7937(4) 0.7011(3) 0.0409(2) 0.0765(8) Uani d . 1 . .
H H7 0.8835 0.6496 0.0096 0.092 Uiso calc R 1 . .
C C8 0.7731(4) 0.8206(3) 0.0275(2) 0.0752(8) Uani d . 1 . .
H H8 0.8490 0.8522 -0.0126 0.090 Uiso calc R 1 . .
N N11 0.7936(3) 0.4430(2) 0.71227(17) 0.0552(5) Uani d . 1 . .
O O3 0.6532(3) 0.4772(2) 0.75145(17) 0.0817(6) Uani d . 1 . .
O O2 0.8610(3) 0.3403(2) 0.71981(19) 0.0878(6) Uani d . 1 . .
O O1 0.8712(3) 0.5025(2) 0.66120(17) 0.0809(6) Uani d . 1 . .
H H9A 0.236(4) 0.802(3) 0.248(2) 0.069(8) Uiso d . 1 . .
H H2A 0.075(4) 0.361(3) 0.625(2) 0.073(9) Uiso d . 1 . .

loop_
_atom_site_aniso_label
_atom_site_aniso_U_11
_atom_site_aniso_U_22
_atom_site_aniso_U_33
_atom_site_aniso_U_12
_atom_site_aniso_U_13
_atom_site_aniso_U_23
O4 0.0790(12) 0.0713(11) 0.0790(12) 0.0375(10) 0.0464(10) 0.0393(10)
N12 0.0476(11) 0.0620(13) 0.0548(12) 0.0134(10) 0.0152(10) 0.0229(11)
O5 0.0974(14) 0.0641(12) 0.0720(12) 0.0379(11) 0.0306(11) 0.0287(10)
N5 0.0711(14) 0.0495(11) 0.0544(12) 0.0048(10) 0.0232(11) 0.0245(10)
O6 0.0786(13) 0.0856(13) 0.0746(12) 0.0245(10) 0.0400(11) 0.0441(11)
N6 0.0656(14) 0.0485(12) 0.0753(15) 0.0186(10) 0.0165(12) 0.0207(11)
C3 0.0610(15) 0.0476(13) 0.0510(14) 0.0125(11) 0.0136(12) 0.0212(11)
N1 0.0603(13) 0.0582(12) 0.0607(13) 0.0165(10) 0.0265(11) 0.0201(10)
C5 0.0607(15) 0.0390(12) 0.0513(13) 0.0091(10) 0.0178(12) 0.0158(10)
C12 0.0515(14) 0.0453(13) 0.0438(12) 0.0070(10) 0.0082(11) 0.0150(10)
C6 0.0520(14) 0.0427(12) 0.0435(12) 0.0067(10) 0.0136(11) 0.0134(10)
N9 0.0576(13) 0.0595(13) 0.0640(13) 0.0192(11) 0.0237(11) 0.0252(11)
C4 0.0514(13) 0.0368(11) 0.0438(12) 0.0064(10) 0.0124(11) 0.0126(10)
C10 0.0459(12) 0.0440(12) 0.0420(12) 0.0096(10) 0.0087(10) 0.0168(10)
N2 0.0613(14) 0.0750(16) 0.0570(13) 0.0155(12) 0.0265(12) 0.0182(12)
N4 0.0868(16) 0.0672(14) 0.0757(15) 0.0224(12) 0.0410(13) 0.0417(12)
N7 0.0666(15) 0.0580(14) 0.0874(17) 0.0235(11) 0.0184(13) 0.0173(13)
C11 0.0530(14) 0.0531(14) 0.0543(14) 0.0168(11) 0.0129(12) 0.0217(11)
C1 0.0588(16) 0.0592(15) 0.0626(16) 0.0078(12) 0.0244(13) 0.0165(13)
N3 0.0845(17) 0.0857(17) 0.0724(15) 0.0164(13) 0.0395(14) 0.0397(13)
C2 0.0575(15) 0.0568(14) 0.0624(15) 0.0190(12) 0.0210(13) 0.0206(13)
C9 0.0582(15) 0.0695(16) 0.0628(16) 0.0135(13) 0.0128(13) 0.0342(14)
N10 0.0663(14) 0.0599(13) 0.0762(15) 0.0272(11) 0.0133(13) 0.0234(12)
N8 0.0632(14) 0.0714(15) 0.0802(16) 0.0264(12) 0.0262(12) 0.0170(13)
C7 0.0626(18) 0.092(2) 0.0760(19) 0.0310(16) 0.0234(16) 0.0235(17)
C8 0.0604(17) 0.111(2) 0.0685(18) 0.0207(16) 0.0271(15) 0.0427(18)
N11 0.0512(12) 0.0589(13) 0.0604(13) 0.0121(10) 0.0160(11) 0.0260(11)
O3 0.0753(13) 0.0926(14) 0.1060(15) 0.0389(11) 0.0537(12) 0.0489(12)
O2 0.0878(14) 0.0793(13) 0.1334(18) 0.0386(11) 0.0536(13) 0.0643(13)
O1 0.0872(14) 0.0878(13) 0.0980(15) 0.0216(11) 0.0476(12) 0.0565(12)

loop_
_atom_type_symbol
_atom_type_description
_atom_type_scat_dispersion_real
_atom_type_scat_dispersion_imag
_atom_type_scat_source
C C 0.0033 0.0016 'International Tables Vol C Tables 4.2.6.8 and 6.1.1.4'
H H 0.0000 0.0000 'International Tables Vol C Tables 4.2.6.8 and 6.1.1.4'
N N 0.0061 0.0033 'International Tables Vol C Tables 4.2.6.8 and 6.1.1.4'
O O 0.0106 0.0060 'International Tables Vol C Tables 4.2.6.8 and 6.1.1.4'

loop_
_geom_angle_atom_site_label_1
_geom_angle_atom_site_label_2
_geom_angle_atom_site_label_3
_geom_angle_site_symmetry_1
_geom_angle_site_symmetry_3
_geom_angle
_geom_angle_publ_flag
O5 N12 O6 . . 122.0(2) ?
O5 N12 O4 . . 120.4(2) ?
O6 N12 O4 . . 117.6(2) ?
C5 N5 C1 . . 123.6(2) ?
C5 N5 H5A . . 118.2 ?
C1 N5 H5A . . 118.2 ?
C12 N6 N7 . . 106.2(2) ?
C2 C3 C4 . . 120.4(2) ?
C2 C3 H3 . . 119.8 ?
C4 C3 H3 . . 119.8 ?
N2 N1 C6 . . 101.2(2) ?
N5 C5 C4 . . 118.8(2) ?
N5 C5 H5 . . 120.6 ?
C4 C5 H5 . . 120.6 ?
N6 C12 N9 . . 108.2(2) ?
N6 C12 C10 . . 125.2(2) ?
N9 C12 C10 . . 126.7(2) ?
N1 C6 N4 . . 112.5(2) ?
N1 C6 C4 . . 125.0(2) ?
N4 C6 C4 . . 122.4(2) ?
C12 N9 N8 . . 108.6(2) ?
C12 N9 H9A . . 129.7(16) ?
N8 N9 H9A . . 121.5(16) ?
C5 C4 C3 . . 118.6(2) ?
C5 C4 C6 . . 120.5(2) ?
C3 C4 C6 . . 120.9(2) ?
C11 C10 C9 . . 117.9(2) ?
C11 C10 C12 . . 120.9(2) ?
C9 C10 C12 . . 121.2(2) ?
N3 N2 N1 . . 114.9(2) ?
N3 N2 H2A . . 118.7(17) ?
N1 N2 H2A . . 126.4(17) ?
N3 N4 C6 . . 105.8(2) ?
N8 N7 N6 . . 110.6(2) ?
N10 C11 C10 . . 120.0(2) ?
N10 C11 H11 . . 120.0 ?
C10 C11 H11 . . 120.0 ?
N5 C1 C2 . . 119.0(2) ?
N5 C1 H1 . . 120.5 ?
C2 C1 H1 . . 120.5 ?
N2 N3 N4 . . 105.6(2) ?
C1 C2 C3 . . 119.6(2) ?
C1 C2 H2 . . 120.2 ?
C3 C2 H2 . . 120.2 ?
C8 C9 C10 . . 120.1(2) ?
C8 C9 H9 . . 120.0 ?
C10 C9 H9 . . 120.0 ?
C7 N10 C11 . . 123.0(2) ?
C7 N10 H10A . . 118.5 ?
C11 N10 H10A . . 118.5 ?
N7 N8 N9 . . 106.5(2) ?
N10 C7 C8 . . 119.8(3) ?
N10 C7 H7 . . 120.1 ?
C8 C7 H7 . . 120.1 ?
C7 C8 C9 . . 119.2(3) ?
C7 C8 H8 . . 120.4 ?
C9 C8 H8 . . 120.4 ?
O3 N11 O1 . . 122.8(2) ?
O3 N11 O2 . . 120.1(2) ?
O1 N11 O2 . . 117.1(2) ?

loop_
_geom_bond_atom_site_label_1
_geom_bond_atom_site_label_2
_geom_bond_site_symmetry_2
_geom_bond_distance
_geom_bond_publ_flag
O4 N12 . 1.268(2) ?
N12 O5 . 1.229(2) ?
N12 O6 . 1.239(2) ?
N5 C5 . 1.337(3) ?
N5 C1 . 1.338(3) ?
N5 H5A . 0.8600 ?
N6 C12 . 1.317(3) ?
N6 N7 . 1.354(3) ?
C3 C2 . 1.370(3) ?
C3 C4 . 1.386(3) ?
C3 H3 . 0.9300 ?
N1 N2 . 1.315(3) ?
N1 C6 . 1.319(3) ?
C5 C4 . 1.374(3) ?
C5 H5 . 0.9300 ?
C12 N9 . 1.334(3) ?
C12 C10 . 1.450(3) ?
C6 N4 . 1.343(3) ?
C6 C4 . 1.469(3) ?
N9 N8 . 1.345(3) ?
N9 H9A . 0.93(2) ?
C10 C11 . 1.372(3) ?
C10 C9 . 1.385(3) ?
N2 N3 . 1.304(3) ?
N2 H2A . 0.88(3) ?
N4 N3 . 1.318(3) ?
N7 N8 . 1.288(3) ?
C11 N10 . 1.324(3) ?
C11 H11 . 0.9300 ?
C1 C2 . 1.354(3) ?
C1 H1 . 0.9300 ?
C2 H2 . 0.9300 ?
C9 C8 . 1.377(4) ?
C9 H9 . 0.9300 ?
N10 C7 . 1.321(3) ?
N10 H10A . 0.8600 ?
C7 C8 . 1.354(4) ?
C7 H7 . 0.9300 ?
C8 H8 . 0.9300 ?
N11 O3 . 1.215(2) ?
N11 O1 . 1.228(2) ?
N11 O2 . 1.253(2) ?

loop_
_geom_hbond_atom_site_label_D
_geom_hbond_atom_site_label_H
_geom_hbond_atom_site_label_A
_geom_hbond_site_symmetry_A
_geom_hbond_distance_DH
_geom_hbond_distance_HA
_geom_hbond_distance_DA
_geom_hbond_angle_DHA
N9 H9A O2 2_666 0.93(2) 1.80(3) 2.700(3) 164(2)
N2 H2A O1 1_455 0.88(3) 2.16(3) 2.998(3) 161(2)
N2 H2A O2 1_455 0.88(3) 2.16(3) 2.890(3) 140(2)
N5 H5A O4 . 0.86 1.94 2.791(3) 168
N10 H10A O4 . 0.86 2.06 2.891(3) 163
N10 H10A O6 . 0.86 2.19 2.873(3) 137
